data_7248876
loop_
_publ_author_name
'Benito, M\'onica'
'N\'u\~nez, Rosario'
'Sinha, Sohini'
'Roscini, Claudio'
'Hidalgo-Rosa, Yoan'
'Schott, Eduardo'
'Zarate, Ximena'
'Molins, Elies'

_publ_section_title
;
 Methylxanthines for halogen bonded cocrystals with
 1,4-diiodotetrafluorobenzene: green synthesis, structure, photophysics
 and DFT studies
;
_journal_issue 27
_journal_name_full CrystEngComm
_journal_page_first 3672
_journal_page_last 3686
_journal_paper_doi 10.1039/D4CE00138A
_journal_volume 26
_journal_year 2024
_chemical_formula_moiety 'C7 H8 N4 O2, C6 F4 I2'
_chemical_formula_sum 'C13 H8 F4 I2 N4 O2'
_chemical_formula_weight 582.03
_space_group_IT_number 14
_space_group_name_Hall '-P 2yn'
_space_group_name_H-M_alt 'P 1 21/n 1'
_symmetry_cell_setting monoclinic
_symmetry_Int_Tables_number 14
_symmetry_space_group_name_Hall '-P 2yn'
_symmetry_space_group_name_H-M 'P 1 21/n 1'
_atom_sites_solution_hydrogens geom
_atom_sites_solution_primary 'dual - dual-space method e.g. SHELXD'
_atom_sites_solution_secondary 'dual - dual-space method e.g. SHELXD'
_audit_conform_dict_location ftp://ftp.iucr.org/pub/cif_core.dic
_audit_conform_dict_name cif_core.dic
_audit_conform_dict_version 2.4.5
_audit_creation_date 2024-04-16T16:20:29-00:00
_audit_creation_method 'WinGX routine CIF_UPDATE'
_audit_update_record
;
2024-04-25 deposited with the CCDC.	2024-05-24 downloaded from the CCDC.
;
_cell_angle_alpha 90
_cell_angle_beta 113.293(9)
_cell_angle_gamma 90
_cell_formula_units_Z 4
_cell_length_a 19.924(8)
_cell_length_b 4.4267(18)
_cell_length_c 20.419(8)
_cell_measurement_reflns_used 5504
_cell_measurement_temperature 294(2)
_cell_measurement_theta_max 24.7
_cell_measurement_theta_min 2.23
_cell_measurement_wavelength 0.71073
_cell_volume 1654.1(12)
_computing_cell_refinement 'SAINT V6.45A integration software'
_computing_data_collection 'Bruker APEX2 software'
_computing_data_reduction 'SORTAV (Blessing, 1995)'
_computing_molecular_graphics 'Ortep for Windows (Farrugia, 2012)'
_computing_publication_material 'WinGX publication routines (Farrugia, 2012)'
_computing_structure_refinement 'SHELXL-2018/3 (Sheldrick, 2018)'
_computing_structure_solution 'SHELXT-2014 (Sheldrick, 2014)'
_diffrn_ambient_temperature 294(2)
_diffrn_detector 'APEX-II CCD'
_diffrn_measured_fraction_theta_full 1
_diffrn_measured_fraction_theta_max 0.995
_diffrn_measurement_device '\k-geometry diffractometer'
_diffrn_measurement_device_type 'Bruker APEX-II'
_diffrn_measurement_method '\f or \w oscillation scans'
_diffrn_orient_matrix_UB_11 0.000546
_diffrn_orient_matrix_UB_12 0.223173
_diffrn_orient_matrix_UB_13 0.007785
_diffrn_orient_matrix_UB_21 0.049063
_diffrn_orient_matrix_UB_22 -0.017383
_diffrn_orient_matrix_UB_23 0.040161
_diffrn_orient_matrix_UB_31 0.024053
_diffrn_orient_matrix_UB_32 0.030391
_diffrn_orient_matrix_UB_33 -0.034197
_diffrn_radiation_monochromator graphite
_diffrn_radiation_probe x-ray
_diffrn_radiation_type MoK\a
_diffrn_radiation_wavelength 0.71073
_diffrn_reflns_av_R_equivalents 0.0509
_diffrn_reflns_av_unetI/netI 0.0281
_diffrn_reflns_Laue_measured_fraction_full 1
_diffrn_reflns_Laue_measured_fraction_max 0.995
_diffrn_reflns_limit_h_max 26
_diffrn_reflns_limit_h_min -26
_diffrn_reflns_limit_k_max 5
_diffrn_reflns_limit_k_min -5
_diffrn_reflns_limit_l_max 26
_diffrn_reflns_limit_l_min -26
_diffrn_reflns_number 32965
_diffrn_reflns_point_group_measured_fraction_full 1
_diffrn_reflns_point_group_measured_fraction_max 0.995
_diffrn_reflns_reduction_process
;
        Scaled and merged with Sortav
        R.H. Blessing, (1987) Cryst. Rev. 1, 3-58
        R.H. Blessing, (1989) J. Appl. Cryst. 22, 396-397
;
_diffrn_reflns_theta_full 25.242
_diffrn_reflns_theta_max 28.019
_diffrn_reflns_theta_min 1.837
_diffrn_source 'sealed x-ray tube'
_diffrn_standards_decay_% 0
_diffrn_standards_number 0
_exptl_absorpt_coefficient_mu 3.86
_exptl_absorpt_correction_T_max 1
_exptl_absorpt_correction_T_min 0.695
_exptl_absorpt_correction_type multi-scan
_exptl_absorpt_process_details
;
        SADABS - Bruker Nonius area detector scaling and absorption correction - V2.10
;
_exptl_crystal_colour colourless
_exptl_crystal_density_diffrn 2.337
_exptl_crystal_density_method 'not measured'
_exptl_crystal_description 'flat prism'
_exptl_crystal_F_000 1088
_exptl_crystal_size_max 0.28
_exptl_crystal_size_mid 0.05
_exptl_crystal_size_min 0.02
_refine_diff_density_max 0.568
_refine_diff_density_min -0.798
_refine_diff_density_rms 0.088
_refine_ls_extinction_method none
_refine_ls_goodness_of_fit_ref 1.021
_refine_ls_hydrogen_treatment constr
_refine_ls_matrix_type full
_refine_ls_number_constraints 0
_refine_ls_number_parameters 228
_refine_ls_number_reflns 3979
_refine_ls_number_restraints 0
_refine_ls_restrained_S_all 1.021
_refine_ls_R_factor_all 0.0453
_refine_ls_R_factor_gt 0.0306
_refine_ls_shift/su_max 0.001
_refine_ls_shift/su_mean 0
_refine_ls_structure_factor_coef Fsqd
_refine_ls_weighting_details 'w=1/[\s^2^(Fo^2^)+(0.0269P)^2^+1.5962P] where P=(Fo^2^+2Fc^2^)/3'
_refine_ls_weighting_scheme calc
_refine_ls_wR_factor_gt 0.0676
_refine_ls_wR_factor_ref 0.0748
_reflns_Friedel_coverage 0
_reflns_number_gt 3083
_reflns_number_total 3979
_reflns_threshold_expression 'I > 2\s(I)'
_cod_data_source_file d4ce00138a2.cif
_cod_data_source_block shelx
_cod_depositor_comments 'Adding full bibliography for 7248876--7248878.cif.'
_cod_original_cell_volume 1654.1(11)
_cod_original_sg_symbol_H-M 'P 21/n'
_cod_database_code 7248876
_shelx_estimated_absorpt_t_min 0.411
_shelx_estimated_absorpt_t_max 0.927
_shelx_shelxl_version_number 2018/3

loop_
_symmetry_equiv_pos_as_xyz
'x, y, z'
'-x+1/2, y+1/2, -z+1/2'
'-x, -y, -z'
'x-1/2, -y-1/2, z-1/2'

loop_
_atom_site_label
_atom_site_type_symbol
_atom_site_fract_x
_atom_site_fract_y
_atom_site_fract_z
_atom_site_U_iso_or_equiv
_atom_site_adp_type
_atom_site_occupancy
_atom_site_site_symmetry_order
_atom_site_calc_flag
_atom_site_refinement_flags_posn
_atom_site_refinement_flags_adp
_atom_site_refinement_flags_occupancy
_atom_site_disorder_assembly
_atom_site_disorder_group
I1 I 0.58369(2) 0.23432(6) 0.69950(2) 0.05286(9) Uani 1 1 d . . . . .
I2 I 0.76258(2) -0.20394(7) 0.48331(2) 0.06162(11) Uani 1 1 d . . . . .
F1 F 0.53586(13) -0.1921(6) 0.56159(13) 0.0656(7) Uani 1 1 d . . . . .
F2 F 0.60410(14) -0.3595(6) 0.47885(13) 0.0736(7) Uani 1 1 d . . . . .
F3 F 0.81013(13) 0.2116(6) 0.62096(13) 0.0633(6) Uani 1 1 d . . . . .
F4 F 0.74054(13) 0.3889(6) 0.70111(12) 0.0635(6) Uani 1 1 d . . . . .
O2 O 0.31924(14) 1.1024(6) 0.71904(13) 0.0518(6) Uani 1 1 d . . . . .
O6 O 0.41564(15) 0.7935(6) 0.95074(14) 0.0517(7) Uani 1 1 d . . . . .
N1 N 0.36875(14) 0.9461(6) 0.83479(14) 0.0382(6) Uani 1 1 d . . . . .
N3 N 0.41003(16) 0.7546(6) 0.74885(15) 0.0409(7) Uani 1 1 d . . . . .
N7 N 0.52031(15) 0.4047(7) 0.90894(15) 0.0440(7) Uani 1 1 d . . . . .
H7 H 0.536226 0.364669 0.95375 0.053 Uiso 1 1 calc R U . . .
N9 N 0.50930(16) 0.3933(7) 0.79589(16) 0.0460(7) Uani 1 1 d . . . . .
C1 C 0.3152(2) 1.1360(8) 0.8485(2) 0.0493(9) Uani 1 1 d . . . . .
H1A H 0.270188 1.026735 0.836002 0.074 Uiso 1 1 calc R U . . .
H1B H 0.306541 1.316532 0.820266 0.074 Uiso 1 1 calc R U . . .
H1C H 0.333793 1.188818 0.898096 0.074 Uiso 1 1 calc R U . . .
C2 C 0.36366(18) 0.9448(8) 0.76419(18) 0.0400(8) Uani 1 1 d . . . . .
C3 C 0.4046(2) 0.7321(9) 0.6757(2) 0.0557(10) Uani 1 1 d . . . . .
H3A H 0.452687 0.719333 0.67572 0.083 Uiso 1 1 calc R U . . .
H3B H 0.38015 0.907572 0.649404 0.083 Uiso 1 1 calc R U . . .
H3C H 0.377281 0.554521 0.653737 0.083 Uiso 1 1 calc R U . . .
C4 C 0.46029(18) 0.5875(8) 0.80252(17) 0.0382(7) Uani 1 1 d . . . . .
C5 C 0.46455(18) 0.6018(8) 0.87096(17) 0.0379(7) Uani 1 1 d . . . . .
C6 C 0.41705(19) 0.7804(7) 0.89115(19) 0.0405(8) Uani 1 1 d . . . . .
C8 C 0.5443(2) 0.2896(8) 0.8617(2) 0.0481(9) Uani 1 1 d . . . . .
H8 H 0.582118 0.149575 0.873836 0.058 Uiso 1 1 calc R U . . .
C10 C 0.6362(2) 0.1020(8) 0.63403(18) 0.0435(8) Uani 1 1 d . . . . .
C11 C 0.6036(2) -0.0882(9) 0.5769(2) 0.0468(9) Uani 1 1 d . . . . .
C12 C 0.6383(2) -0.1745(9) 0.5338(2) 0.0502(9) Uani 1 1 d . . . . .
C13 C 0.7088(2) -0.0771(9) 0.54748(18) 0.0456(8) Uani 1 1 d . . . . .
C14 C 0.7417(2) 0.1116(9) 0.60481(19) 0.0445(8) Uani 1 1 d . . . . .
C15 C 0.7058(2) 0.1996(8) 0.64698(19) 0.0439(8) Uani 1 1 d . . . . .

loop_
_atom_site_aniso_label
_atom_site_aniso_U_11
_atom_site_aniso_U_22
_atom_site_aniso_U_33
_atom_site_aniso_U_23
_atom_site_aniso_U_13
_atom_site_aniso_U_12
I1 0.05828(17) 0.05451(16) 0.05330(17) 0.00468(11) 0.03008(13) 0.01104(12)
I2 0.0763(2) 0.06781(19) 0.04998(17) 0.00129(13) 0.03486(15) 0.01345(15)
F1 0.0484(14) 0.0809(17) 0.0650(16) -0.0027(13) 0.0199(12) -0.0144(12)
F2 0.0778(18) 0.0852(18) 0.0529(14) -0.0273(13) 0.0207(13) -0.0174(14)
F3 0.0528(14) 0.0808(17) 0.0605(15) -0.0070(12) 0.0269(12) -0.0105(12)
F4 0.0715(16) 0.0675(15) 0.0553(14) -0.0211(12) 0.0290(12) -0.0141(13)
O2 0.0494(15) 0.0522(15) 0.0488(15) 0.0140(13) 0.0142(12) 0.0079(13)
O6 0.0574(17) 0.0612(17) 0.0410(14) 0.0042(12) 0.0243(13) 0.0109(13)
N1 0.0365(16) 0.0384(15) 0.0395(16) 0.0025(12) 0.0150(13) 0.0032(12)
N3 0.0412(16) 0.0453(16) 0.0346(15) 0.0015(12) 0.0134(13) 0.0003(13)
N7 0.0397(17) 0.0505(17) 0.0381(16) 0.0052(14) 0.0114(13) 0.0047(14)
N9 0.0442(17) 0.0515(18) 0.0431(17) -0.0008(14) 0.0180(14) 0.0050(14)
C1 0.045(2) 0.045(2) 0.061(2) -0.0001(18) 0.0248(19) 0.0042(17)
C2 0.0380(19) 0.0371(18) 0.0418(19) -0.0012(15) 0.0125(16) -0.0072(15)
C3 0.058(2) 0.074(3) 0.036(2) 0.0072(18) 0.0194(18) 0.007(2)
C4 0.0383(19) 0.0380(18) 0.0382(18) 0.0010(14) 0.0149(15) -0.0028(15)
C5 0.0373(18) 0.0378(18) 0.0370(18) 0.0018(14) 0.0129(15) 0.0017(14)
C6 0.0416(19) 0.0392(18) 0.0395(19) -0.0007(14) 0.0146(16) -0.0041(15)
C8 0.043(2) 0.052(2) 0.049(2) 0.0000(17) 0.0169(17) 0.0086(17)
C10 0.052(2) 0.0408(19) 0.0417(19) 0.0037(15) 0.0222(17) 0.0051(16)
C11 0.041(2) 0.050(2) 0.047(2) 0.0031(17) 0.0139(17) -0.0019(17)
C12 0.057(2) 0.047(2) 0.041(2) -0.0034(16) 0.0136(18) -0.0001(18)
C13 0.051(2) 0.049(2) 0.0376(19) 0.0040(16) 0.0183(17) 0.0081(17)
C14 0.042(2) 0.050(2) 0.042(2) 0.0028(17) 0.0177(16) -0.0011(17)
C15 0.050(2) 0.0410(19) 0.0393(19) -0.0033(15) 0.0165(17) -0.0012(16)

loop_
_atom_type_symbol
_atom_type_description
_atom_type_scat_dispersion_real
_atom_type_scat_dispersion_imag
_atom_type_scat_source
C C 0.0033 0.0016 'International Tables Vol C Tables 4.2.6.8 and 6.1.1.4'
H H 0 0 'International Tables Vol C Tables 4.2.6.8 and 6.1.1.4'
F F 0.0171 0.0103 'International Tables Vol C Tables 4.2.6.8 and 6.1.1.4'
I I -0.4742 1.8119 'International Tables Vol C Tables 4.2.6.8 and 6.1.1.4'
N N 0.0061 0.0033 'International Tables Vol C Tables 4.2.6.8 and 6.1.1.4'
O O 0.0106 0.006 'International Tables Vol C Tables 4.2.6.8 and 6.1.1.4'

loop_
_geom_angle_atom_site_label_1
_geom_angle_atom_site_label_2
_geom_angle_atom_site_label_3
_geom_angle
_geom_angle_site_symmetry_1
_geom_angle_site_symmetry_3
_geom_angle_publ_flag
C6 N1 C2 126.6(3) . . ?
C6 N1 C1 117.6(3) . . ?
C2 N1 C1 115.7(3) . . ?
C4 N3 C2 119.5(3) . . ?
C4 N3 C3 121.1(3) . . ?
C2 N3 C3 119.4(3) . . ?
C8 N7 C5 105.9(3) . . ?
C8 N9 C4 103.3(3) . . ?
O2 C2 N3 122.2(3) . . ?
O2 C2 N1 120.8(3) . . ?
N3 C2 N1 117.0(3) . . ?
N9 C4 C5 112.2(3) . . ?
N9 C4 N3 126.4(3) . . ?
C5 C4 N3 121.5(3) . . ?
C4 C5 N7 104.8(3) . . ?
C4 C5 C6 123.1(3) . . ?
N7 C5 C6 132.1(3) . . ?
O6 C6 N1 121.2(3) . . ?
O6 C6 C5 126.5(3) . . ?
N1 C6 C5 112.3(3) . . ?
N9 C8 N7 113.8(3) . . ?
C15 C10 C11 117.2(3) . . ?
C15 C10 I1 120.9(3) . . ?
C11 C10 I1 121.9(3) . . ?
F1 C11 C12 118.2(3) . . ?
F1 C11 C10 120.1(3) . . ?
C12 C11 C10 121.7(4) . . ?
F2 C12 C11 119.3(4) . . ?
F2 C12 C13 119.9(3) . . ?
C11 C12 C13 120.7(3) . . ?
C14 C13 C12 117.7(3) . . ?
C14 C13 I2 120.7(3) . . ?
C12 C13 I2 121.6(3) . . ?
F3 C14 C15 118.7(3) . . ?
F3 C14 C13 120.3(3) . . ?
C15 C14 C13 120.9(3) . . ?
F4 C15 C10 120.5(3) . . ?
F4 C15 C14 117.8(3) . . ?
C10 C15 C14 121.7(3) . . ?

loop_
_geom_bond_atom_site_label_1
_geom_bond_atom_site_label_2
_geom_bond_distance
_geom_bond_site_symmetry_2
_geom_bond_publ_flag
I1 C10 2.081(3) . ?
I2 C13 2.072(4) . ?
F1 C11 1.341(4) . ?
F2 C12 1.337(4) . ?
F3 C14 1.344(4) . ?
F4 C15 1.341(4) . ?
O2 C2 1.214(4) . ?
O6 C6 1.230(4) . ?
N1 C6 1.383(4) . ?
N1 C2 1.405(4) . ?
N1 C1 1.470(4) . ?
N3 C4 1.372(4) . ?
N3 C2 1.375(4) . ?
N3 C3 1.458(4) . ?
N7 C8 1.336(4) . ?
N7 C5 1.384(4) . ?
N9 C8 1.328(5) . ?
N9 C4 1.348(4) . ?
C4 C5 1.368(4) . ?
C5 C6 1.414(5) . ?
C10 C15 1.375(5) . ?
C10 C11 1.376(5) . ?
C11 C12 1.371(5) . ?
C12 C13 1.387(5) . ?
C13 C14 1.375(5) . ?
C14 C15 1.375(5) . ?

loop_
_geom_hbond_atom_site_label_D
_geom_hbond_atom_site_label_H
_geom_hbond_atom_site_label_A
_geom_hbond_distance_DH
_geom_hbond_distance_HA
_geom_hbond_distance_DA
_geom_hbond_angle_DHA
_geom_hbond_site_symmetry_A
_geom_hbond_publ_flag
N7 H7 O6 0.86 1.93 2.778(4) 167.3 3_667 yes
C1 H1A O2 0.96 2.53 3.425(5) 155.9 2_546 yes
C1 H1B O2 0.96 2.63 3.227(5) 120.4 2_556 yes
C3 H3A I1 0.96 3.35 4.067(4) 132.8 1_565 yes
C3 H3B I2 0.96 3.33 4.176(4) 148.9 3_666 yes
